data_7051471
loop_
_publ_author_name
'Voelker, Heike'
'Labahn, Dieter'
'Bohnen, Frank-Michael'
'Herbst-Irmer, Regine'
'Stalke, Dietmar'
'Edelmann, Frank T.'
'Roesky, Herbert W.'

_publ_section_title
;
Structural Diversity in Nonafluoromesityl Chemistry
;
_journal_name_full 'New Journal of Chemistry'
_journal_paper_doi 10.1039/a903798e
_journal_year 1999
_chemical_formula_sum 'C36 H8 Ag4 F36'
_chemical_formula_weight 1555.90
_space_group_IT_number 88
_symmetry_cell_setting tetragonal
_symmetry_space_group_name_Hall '-I 4ad'
_symmetry_space_group_name_H-M 'I 41/a :2'
_cell_angle_alpha 90.00
_cell_angle_beta 90.00
_cell_angle_gamma 90.00
_cell_formula_units_Z 8
_cell_length_a 16.5040(10)
_cell_length_b 16.5040(10)
_cell_length_c 30.677(2)
_cell_measurement_temperature 153(2)
_cell_volume 8355.9(9)
_diffrn_ambient_temperature 153(2)
_exptl_crystal_density_diffrn 2.474
_cod_original_sg_symbol_H-M 'I 41/a'
_cod_database_code 7051471

loop_
_symmetry_equiv_pos_as_xyz
'x, y, z'
'-x+1/2, -y, z+1/2'
'-y+3/4, x+1/4, z+1/4'
'y+3/4, -x+3/4, z+3/4'
'x+1/2, y+1/2, z+1/2'
'-x+1, -y+1/2, z+1'
'-y+5/4, x+3/4, z+3/4'
'y+5/4, -x+5/4, z+5/4'
'-x, -y, -z'
'x-1/2, y, -z-1/2'
'y-3/4, -x-1/4, -z-1/4'
'-y-3/4, x-3/4, -z-3/4'
'-x+1/2, -y+1/2, -z+1/2'
'x, y+1/2, -z'
'y-1/4, -x+1/4, -z+1/4'
'-y-1/4, x-1/4, -z-1/4'

loop_
_atom_site_label
_atom_site_type_symbol
_atom_site_fract_x
_atom_site_fract_y
_atom_site_fract_z
_atom_site_U_iso_or_equiv
_atom_site_adp_type
_atom_site_occupancy
_atom_site_symmetry_multiplicity
_atom_site_calc_flag
_atom_site_refinement_flags
_atom_site_disorder_assembly
_atom_site_disorder_group
Ag1 Ag 0.11274(2) 0.72090(2) 0.121954(10) 0.01956(13) Uani 1 1 d . . .
Ag2 Ag 0.02824(2) 0.86425(2) 0.115400(10) 0.01931(13) Uani 1 1 d . . .
C1 C 0.1585(3) 0.8464(3) 0.10558(13) 0.0184(9) Uani 1 1 d . . .
C3 C 0.2711(3) 0.8655(3) 0.05439(14) 0.0262(11) Uani 1 1 d . . .
H3 H 0.2906 0.8649 0.0253 0.031 Uiso 1 1 calc R . .
C5 C 0.2932(3) 0.8885(3) 0.13033(14) 0.0246(11) Uani 1 1 d . . .
H5 H 0.3279 0.9035 0.1537 0.029 Uiso 1 1 calc R . .
C2 C 0.1908(3) 0.8464(3) 0.06319(13) 0.0206(10) Uani 1 1 d D . .
C7 C 0.1372(3) 0.8291(3) 0.02474(13) 0.0265(12) Uani 1 1 d D . .
F71 F 0.17682(18) 0.8206(2) -0.01235(8) 0.0487(9) Uani 1 1 d D . .
F72 F 0.0916(2) 0.76370(19) 0.02971(9) 0.0504(10) Uani 1 1 d D . .
F73 F 0.08452(18) 0.88878(19) 0.01796(9) 0.0413(8) Uani 1 1 d D . .
C4 C 0.3223(3) 0.8853(3) 0.08826(15) 0.0277(11) Uani 1 1 d D A .
C8 C 0.4098(3) 0.9007(3) 0.07973(15) 0.0353(13) Uani 1 1 d D . .
F81 F 0.4553(4) 0.8412(6) 0.0909(6) 0.083(3) Uani 0.603(5) 1 d PD A 1
F82 F 0.4372(5) 0.9626(8) 0.1028(6) 0.100(3) Uani 0.603(5) 1 d PD A 1
F83 F 0.4286(4) 0.9191(12) 0.0401(2) 0.090(3) Uani 0.603(5) 1 d PD A 1
F84 F 0.4216(6) 0.9719(8) 0.0649(9) 0.083(3) Uani 0.397(5) 1 d PD A 2
F85 F 0.4406(8) 0.8495(13) 0.0514(8) 0.100(3) Uani 0.397(5) 1 d PD A 2
F86 F 0.4548(7) 0.8917(19) 0.1141(3) 0.090(3) Uani 0.397(5) 1 d PD A 2
C6 C 0.2127(3) 0.8697(3) 0.13815(13) 0.0214(10) Uani 1 1 d D . .
C9 C 0.1834(3) 0.8767(3) 0.18450(14) 0.0270(11) Uani 1 1 d D . .
F91 F 0.24104(19) 0.8986(2) 0.21207(8) 0.0460(9) Uani 1 1 d D . .
F92 F 0.1522(2) 0.80758(17) 0.19925(8) 0.0361(8) Uani 1 1 d D . .
F93 F 0.12471(18) 0.93257(18) 0.18822(8) 0.0362(7) Uani 1 1 d D . .
C11 C 0.0976(3) 0.5901(3) 0.13297(13) 0.0190(10) Uani 1 1 d . . .
C13 C 0.1112(3) 0.4773(3) 0.18414(14) 0.0243(11) Uani 1 1 d . . .
H13 H 0.1069 0.4576 0.2131 0.029 Uiso 1 1 calc R . .
C15 C 0.1445(3) 0.4564(3) 0.10955(14) 0.0235(11) Uani 1 1 d . . .
H15 H 0.1628 0.4220 0.0867 0.028 Uiso 1 1 calc R . .
C12 C 0.0927(3) 0.5574(3) 0.17508(12) 0.0191(10) Uani 1 1 d D . .
C17 C 0.0728(3) 0.6100(3) 0.21374(13) 0.0247(11) Uani 1 1 d D . .
F171 F 0.0404(2) 0.56877(19) 0.24614(9) 0.0565(10) Uani 1 1 d D . .
F172 F 0.02301(18) 0.67044(19) 0.20516(8) 0.0385(8) Uani 1 1 d D . .
F173 F 0.13926(19) 0.6444(2) 0.22955(9) 0.0489(9) Uani 1 1 d D . .
C14 C 0.1358(3) 0.4265(3) 0.15129(14) 0.0246(11) Uani 1 1 d D B .
C18 C 0.1512(3) 0.3402(3) 0.16030(15) 0.0343(13) Uani 1 1 d D . .
F181 F 0.2061(13) 0.3095(10) 0.1334(7) 0.074(2) Uani 0.248(10) 1 d PD B 1
F182 F 0.0889(9) 0.2934(9) 0.1530(10) 0.0687(18) Uani 0.248(10) 1 d PD B 1
F183 F 0.180(2) 0.3219(12) 0.1981(5) 0.104(3) Uani 0.248(10) 1 d PD B 1
F184 F 0.0942(4) 0.3057(3) 0.1838(3) 0.074(2) Uani 0.752(10) 1 d PD B 2
F185 F 0.2171(4) 0.3287(3) 0.1835(3) 0.0687(18) Uani 0.752(10) 1 d PD B 2
F186 F 0.1583(9) 0.2955(4) 0.12561(15) 0.104(3) Uani 0.752(10) 1 d PD B 2
C16 C 0.1265(3) 0.5361(3) 0.10112(13) 0.0195(10) Uani 1 1 d D . .
C19 C 0.1404(3) 0.5668(3) 0.05536(13) 0.0263(11) Uani 1 1 d D . .
F191 F 0.16890(19) 0.50994(18) 0.02901(8) 0.0418(8) Uani 1 1 d D . .
F192 F 0.07390(18) 0.59636(19) 0.03722(8) 0.0369(7) Uani 1 1 d D . .
F193 F 0.19547(18) 0.62661(17) 0.05485(8) 0.0352(7) Uani 1 1 d D . .

loop_
_atom_site_aniso_label
_atom_site_aniso_U_11
_atom_site_aniso_U_22
_atom_site_aniso_U_33
_atom_site_aniso_U_23
_atom_site_aniso_U_13
_atom_site_aniso_U_12
Ag1 0.0214(3) 0.0165(3) 0.02079(18) 0.00076(12) 0.00026(12) -0.0011(2)
Ag2 0.0174(3) 0.0203(3) 0.02027(18) -0.00052(12) 0.00149(12) 0.0003(2)
C1 0.025(3) 0.007(3) 0.023(2) 0.0015(17) 0.0015(18) 0.006(3)
C3 0.029(3) 0.024(3) 0.026(2) 0.001(2) 0.004(2) 0.001(3)
C5 0.026(3) 0.017(3) 0.031(2) -0.0029(19) -0.0069(19) 0.005(3)
C2 0.025(3) 0.015(3) 0.0221(19) -0.0002(18) 0.0010(18) 0.003(3)
C7 0.025(3) 0.033(4) 0.022(2) 0.001(2) 0.0055(19) -0.009(3)
F71 0.036(2) 0.089(3) 0.0217(13) -0.0130(14) 0.0058(12) 0.004(2)
F72 0.073(3) 0.046(2) 0.0320(14) 0.0106(13) -0.0216(16) -0.032(2)
F73 0.040(2) 0.045(2) 0.0385(15) -0.0008(14) -0.0116(13) 0.0122(18)
C4 0.024(3) 0.021(3) 0.038(2) 0.006(2) 0.005(2) -0.002(3)
C8 0.029(4) 0.037(4) 0.040(3) 0.008(3) -0.001(2) -0.003(3)
F81 0.027(4) 0.056(5) 0.166(8) 0.049(5) 0.021(4) 0.004(4)
F82 0.038(4) 0.097(7) 0.165(9) -0.069(6) 0.034(5) -0.026(5)
F83 0.024(4) 0.196(11) 0.051(3) 0.026(5) 0.008(3) -0.031(6)
F84 0.027(4) 0.056(5) 0.166(8) 0.049(5) 0.021(4) 0.004(4)
F85 0.038(4) 0.097(7) 0.165(9) -0.069(6) 0.034(5) -0.026(5)
F86 0.024(4) 0.196(11) 0.051(3) 0.026(5) 0.008(3) -0.031(6)
C6 0.020(3) 0.017(3) 0.026(2) 0.0015(19) 0.0028(19) -0.003(3)
C9 0.031(4) 0.026(3) 0.025(2) -0.002(2) -0.005(2) -0.004(3)
F91 0.039(2) 0.073(3) 0.0256(13) -0.0103(14) -0.0083(13) -0.0154(19)
F92 0.052(2) 0.032(2) 0.0238(12) 0.0050(12) 0.0055(13) -0.0084(18)
F93 0.043(2) 0.036(2) 0.0303(13) -0.0083(13) 0.0072(13) 0.0085(18)
C11 0.011(3) 0.021(3) 0.026(2) 0.0016(18) -0.0035(17) -0.001(3)
C13 0.022(3) 0.026(3) 0.025(2) 0.0005(19) -0.0038(19) 0.001(3)
C15 0.018(3) 0.024(3) 0.028(2) -0.007(2) -0.0002(19) -0.002(3)
C12 0.013(3) 0.022(3) 0.0219(19) -0.0006(18) 0.0001(18) -0.002(3)
C17 0.037(3) 0.020(3) 0.0176(19) 0.0042(19) 0.001(2) 0.010(3)
F171 0.100(3) 0.033(2) 0.0361(15) 0.0052(14) 0.0356(17) 0.006(2)
F172 0.050(2) 0.040(2) 0.0257(13) -0.0080(13) -0.0056(13) 0.0192(19)
F173 0.037(2) 0.065(3) 0.0446(16) -0.0246(16) -0.0153(15) -0.0013(19)
C14 0.025(3) 0.020(3) 0.030(2) 0.001(2) -0.005(2) 0.006(3)
C18 0.043(4) 0.023(4) 0.037(3) -0.003(2) -0.005(2) 0.010(3)
F181 0.064(4) 0.025(3) 0.133(7) 0.032(3) 0.028(4) 0.006(3)
F182 0.051(4) 0.038(3) 0.117(5) 0.024(3) -0.035(3) 0.009(3)
F183 0.247(11) 0.024(4) 0.039(2) -0.007(2) -0.012(4) 0.040(5)
F184 0.064(4) 0.025(3) 0.133(7) 0.032(3) 0.028(4) 0.006(3)
F185 0.051(4) 0.038(3) 0.117(5) 0.024(3) -0.035(3) 0.009(3)
F186 0.247(11) 0.024(4) 0.039(2) -0.007(2) -0.012(4) 0.040(5)
C16 0.016(3) 0.021(3) 0.0218(19) -0.0005(18) -0.0021(18) 0.000(3)
C19 0.027(4) 0.029(3) 0.024(2) -0.004(2) 0.002(2) 0.001(3)
F191 0.067(2) 0.034(2) 0.0250(13) -0.0062(13) 0.0095(14) 0.0134(18)
F192 0.037(2) 0.048(2) 0.0259(13) 0.0076(13) -0.0088(12) 0.0062(18)
F193 0.036(2) 0.038(2) 0.0311(13) 0.0035(12) 0.0063(13) -0.0099(18)

loop_
_geom_bond_atom_site_label_1
_geom_bond_atom_site_label_2
_geom_bond_distance
_geom_bond_site_symmetry_2
_geom_bond_publ_flag
Ag1 C11 2.200(5) . y
Ag1 C1 2.262(4) . y
Ag1 Ag2 2.7255(5) 6_464 y
Ag1 Ag2 2.7536(5) . y
Ag2 C1 2.191(5) . y
Ag2 C11 2.275(4) 6_464 y
Ag2 Ag1 2.7255(5) 6_464 ?
C1 C6 1.395(6) . ?
C1 C2 1.405(6) . ?
C3 C4 1.378(7) . ?
C3 C2 1.389(6) . ?
C5 C4 1.378(6) . ?
C5 C6 1.385(6) . ?
C2 C7 1.502(6) . ?
C7 F71 1.320(5) . ?
C7 F72 1.324(5) . ?
C7 F73 1.330(6) . ?
C4 C8 1.490(7) . ?
C8 F84 1.276(9) . ?
C8 F81 1.282(7) . ?
C8 F83 1.292(7) . ?
C8 F86 1.297(9) . ?
C8 F85 1.313(10) . ?
C8 F82 1.323(8) . ?
C6 C9 1.507(6) . ?
C9 F91 1.323(5) . ?
C9 F92 1.332(5) . ?
C9 F93 1.341(5) . ?
C11 C12 1.402(6) . ?
C11 C16 1.406(6) . ?
C11 Ag2 2.275(4) 6_464 ?
C13 C14 1.373(6) . ?
C13 C12 1.384(6) . ?
C15 C16 1.372(6) . ?
C15 C14 1.380(6) . ?
C12 C17 1.507(6) . ?
C17 F171 1.318(5) . ?
C17 F172 1.319(5) . ?
C17 F173 1.327(5) . ?
C14 C18 1.472(7) . ?
C18 F183 1.286(11) . ?
C18 F186 1.300(6) . ?
C18 F182 1.305(11) . ?
C18 F185 1.313(6) . ?
C18 F184 1.315(7) . ?
C18 F181 1.327(12) . ?
C16 C19 1.510(6) . ?
C19 F192 1.324(5) . ?
C19 F191 1.325(5) . ?
C19 F193 1.342(5) . ?
